data_4020124
loop_
_publ_author_name
'Maryiam Qadir'
'Jonathan Cobb'
'Peter W. Sheldrake'
'Neil Whittall'
'Andrew J. P. White'
'King Kuok (Mimi) Hii'
'Peter N. Horton'
'Michael B. Hursthouse'

_journal_name_full 'Journal of Organic Chemistry'
_journal_page_first 1552
_journal_page_last 1557
_journal_paper_doi 10.1021/jo048117j
_journal_volume 70
_journal_year 2005
_chemical_formula_moiety 'C19 H19 N O'
_chemical_formula_sum 'C19 H19 N O'
_chemical_formula_weight 277.35
_space_group_IT_number 14
_symmetry_cell_setting monoclinic
_symmetry_space_group_name_Hall '-P 2ybc'
_symmetry_space_group_name_H-M 'P 1 21/c 1'
_atom_sites_solution_hydrogens geom
_atom_sites_solution_primary direct
_atom_sites_solution_secondary difmap
_cell_angle_alpha 90.00
_cell_angle_beta 92.399(2)
_cell_angle_gamma 90.00
_cell_formula_units_Z 4
_cell_length_a 9.5717(4)
_cell_length_b 8.2880(3)
_cell_length_c 18.8257(8)
_cell_measurement_reflns_used 3551
_cell_measurement_temperature 120(2)
_cell_measurement_theta_max 27.485
_cell_measurement_theta_min 2.910
_cell_volume 1492.14(10)
_diffrn_ambient_temperature 120(2)
_diffrn_detector_area_resol_mean 9.091
_diffrn_measurement_device_type 'Nonius KappaCCD Area Detector'
_diffrn_measurement_method '\f and \w scans to fill Ewald Sphere'
_diffrn_radiation_monochromator graphite
_diffrn_radiation_source 'Nonius FR591 rotating anode'
_diffrn_radiation_type MoK\a
_diffrn_radiation_wavelength 0.71073
_diffrn_reflns_av_R_equivalents 0.1075
_diffrn_reflns_av_sigmaI/netI 0.0954
_diffrn_reflns_limit_h_max 12
_diffrn_reflns_limit_h_min -11
_diffrn_reflns_limit_k_max 10
_diffrn_reflns_limit_k_min -10
_diffrn_reflns_limit_l_max 23
_diffrn_reflns_limit_l_min -24
_diffrn_reflns_number 16725
_diffrn_reflns_theta_max 27.50
_diffrn_reflns_theta_min 2.97
_diffrn_standards_decay_% ?
_diffrn_standards_interval_count ?
_diffrn_standards_interval_time ?
_diffrn_standards_number ?
_exptl_absorpt_coefficient_mu 0.076
_exptl_absorpt_correction_T_max 0.9910
_exptl_absorpt_correction_T_min 0.9740
_exptl_absorpt_correction_type multi-scan
_exptl_absorpt_process_details 'SORTAV Blessing (1997)'
_exptl_crystal_colour Colourless
_exptl_crystal_density_diffrn 1.235
_exptl_crystal_density_meas ?
_exptl_crystal_density_method 'not measured'
_exptl_crystal_description Shard
_exptl_crystal_F_000 592
_exptl_crystal_size_max 0.35
_exptl_crystal_size_mid 0.25
_exptl_crystal_size_min 0.12
_refine_ls_extinction_coef 0.052(4)
_refine_ls_extinction_expression Fc^*^=kFc[1+0.001xFc^2^\l^3^/sin(2\q)]^-1/4^
_refine_ls_extinction_method SHELXL
_refine_ls_goodness_of_fit_ref 0.948
_refine_ls_hydrogen_treatment mixed
_refine_ls_matrix_type full
_refine_ls_number_parameters 191
_refine_ls_number_reflns 3402
_refine_ls_number_restraints 0
_refine_ls_restrained_S_all 0.948
_refine_ls_R_factor_all 0.1142
_refine_ls_R_factor_gt 0.0488
_refine_ls_shift/su_max 0.000
_refine_ls_shift/su_mean 0.000
_refine_ls_structure_factor_coef Fsqd
_refine_ls_weighting_details 'calc w=1/[\s^2^(Fo^2^)+(0.0576P)^2^+0.0000P] where P=(Fo^2^+2Fc^2^)/3'
_refine_ls_weighting_scheme calc
_refine_ls_wR_factor_gt 0.1003
_refine_ls_wR_factor_ref 0.1206
_reflns_number_gt 1946
_reflns_number_total 3402
_reflns_threshold_expression >2sigma(I)
_cod_depositor_comments
;
The following automatic conversions were performed:
'_symmetry_cell_setting' value 'Monoclinic' changed to 'monoclinic'
according to '/home/saulius/struct/CIF-dictionaries/cif_core.dic'
dictionary named 'cif_core.dic' version 2.4.1 from 2010-06-29.

Automatic conversion script
Id: cif_fix_enum 1527 2010-12-29 10:47:43Z saulius 
;
_cod_original_sg_symbol_H-M 'P 21/c'
_cod_database_code 4020124

loop_
_symmetry_equiv_pos_as_xyz
'x, y, z'
'-x, y+1/2, -z+1/2'
'-x, -y, -z'
'x, -y-1/2, z-1/2'

loop_
_atom_site_label
_atom_site_type_symbol
_atom_site_fract_x
_atom_site_fract_y
_atom_site_fract_z
_atom_site_U_iso_or_equiv
_atom_site_adp_type
_atom_site_occupancy
_atom_site_symmetry_multiplicity
_atom_site_calc_flag
_atom_site_refinement_flags
_atom_site_disorder_assembly
_atom_site_disorder_group
C1 C 0.14605(17) 0.0713(2) 0.15258(10) 0.0233(4) Uani 1 1 d . . .
C2 C 0.05688(17) 0.0349(2) 0.20760(10) 0.0240(4) Uani 1 1 d . . .
C3 C -0.08657(18) 0.0465(2) 0.19253(11) 0.0281(4) Uani 1 1 d . . .
H3 H -0.1491 0.0214 0.2288 0.034 Uiso 1 1 calc R . .
C4 C -0.14099(19) 0.0932(2) 0.12652(11) 0.0314(5) Uani 1 1 d . . .
H4 H -0.2393 0.1007 0.1180 0.038 Uiso 1 1 calc R . .
C5 C -0.05122(19) 0.1291(2) 0.07294(11) 0.0311(5) Uani 1 1 d . . .
H5 H -0.0876 0.1610 0.0274 0.037 Uiso 1 1 calc R . .
C6 C 0.09192(18) 0.1181(2) 0.08619(10) 0.0272(4) Uani 1 1 d . . .
H6 H 0.1536 0.1428 0.0495 0.033 Uiso 1 1 calc R . .
C7 C 0.11155(18) -0.0188(2) 0.28051(10) 0.0261(4) Uani 1 1 d . . .
H7A H 0.0383 -0.0824 0.3033 0.031 Uiso 1 1 calc R . .
H7B H 0.1934 -0.0901 0.2750 0.031 Uiso 1 1 calc R . .
C8 C 0.15377(19) 0.1204(2) 0.32827(10) 0.0280(4) Uani 1 1 d . . .
H8 H 0.0807 0.1817 0.3477 0.034 Uiso 1 1 calc R . .
C9 C 0.28391(18) 0.1649(2) 0.34554(10) 0.0280(4) Uani 1 1 d . . .
H9 H 0.2960 0.2523 0.3779 0.034 Uiso 1 1 calc R . .
C10 C 0.41335(18) 0.0891(2) 0.31845(10) 0.0281(4) Uani 1 1 d . . .
H10A H 0.3923 -0.0229 0.3032 0.034 Uiso 1 1 calc R . .
H10B H 0.4862 0.0848 0.3573 0.034 Uiso 1 1 calc R . .
C11 C 0.46888(18) 0.1836(2) 0.25596(10) 0.0299(5) Uani 1 1 d . . .
H11A H 0.5484 0.1235 0.2368 0.036 Uiso 1 1 calc R . .
H11B H 0.5050 0.2887 0.2737 0.036 Uiso 1 1 calc R . .
C12 C 0.36075(18) 0.2144(2) 0.19550(10) 0.0272(4) Uani 1 1 d . . .
H12A H 0.2858 0.2838 0.2135 0.033 Uiso 1 1 calc R . .
H12B H 0.4062 0.2746 0.1574 0.033 Uiso 1 1 calc R . .
C13 C 0.37932(17) -0.0231(2) 0.12165(9) 0.0235(4) Uani 1 1 d . . .
C14 C 0.32401(16) -0.1749(2) 0.08784(9) 0.0235(4) Uani 1 1 d . . .
C15 C 0.22917(18) -0.2774(2) 0.11926(10) 0.0264(4) Uani 1 1 d . . .
H15 H 0.1895 -0.2476 0.1628 0.032 Uiso 1 1 calc R . .
C16 C 0.1926(2) -0.4223(2) 0.08726(11) 0.0319(5) Uani 1 1 d . . .
H16 H 0.1288 -0.4923 0.1093 0.038 Uiso 1 1 calc R . .
C17 C 0.2481(2) -0.4665(2) 0.02345(11) 0.0343(5) Uani 1 1 d . . .
H17 H 0.2217 -0.5658 0.0015 0.041 Uiso 1 1 calc R . .
C18 C 0.3424(2) -0.3652(2) -0.00838(10) 0.0329(5) Uani 1 1 d . . .
H18 H 0.3805 -0.3948 -0.0523 0.039 Uiso 1 1 calc R . .
C19 C 0.38089(18) -0.2210(2) 0.02392(10) 0.0268(4) Uani 1 1 d . . .
H19 H 0.4467 -0.1528 0.0024 0.032 Uiso 1 1 calc R . .
N1 N 0.29618(14) 0.06621(17) 0.16447(8) 0.0230(4) Uani 1 1 d . . .
O1 O 0.50166(12) 0.01704(16) 0.11317(7) 0.0308(3) Uani 1 1 d . . .
